data_4034462
loop_
_publ_author_name
'Khatri, Hari R.'
'Han, Changho'
'Luong, Erica'
'Pan, Xiaoliang'
'Adam, Amna T.'
'Alshammari, Maali D.'
'Shao, Yihan'
'Colby, David A.'

_publ_section_title
;
 Controlling the Cleavage of Carbon-Carbon Bonds To Generate
 \a,\a-Difluorobenzyl Carbanions for the Construction of
 Difluoromethylbenzenes.
;
_journal_issue 18
_journal_name_full 'The Journal of organic chemistry'
_journal_page_first 11665
_journal_page_last 11675
_journal_paper_doi 10.1021/acs.joc.9b01595
_journal_volume 84
_journal_year 2019
_chemical_formula_sum 'C9 H6 F5 N O4'
_chemical_formula_weight 287.15
_space_group_crystal_system orthorhombic
_space_group_IT_number 61
_space_group_name_Hall '-P 2ac 2ab'
_space_group_name_H-M_alt 'P b c a'
_atom_sites_solution_hydrogens mixed
_atom_sites_solution_primary direct
_atom_sites_solution_secondary difmap
_audit_creation_method SHELXL-2018/3
_cell_angle_alpha 90
_cell_angle_beta 90
_cell_angle_gamma 90
_cell_formula_units_Z 8
_cell_length_a 16.9833(6)
_cell_length_b 6.3684(3)
_cell_length_c 19.2501(5)
_cell_measurement_reflns_used 16307
_cell_measurement_temperature 150(2)
_cell_measurement_theta_max 27
_cell_measurement_theta_min 1
_cell_volume 2082.02(13)
_computing_cell_refinement 'HKL3000 (Otwinowski & Minor, 1997)'
_computing_data_collection 'Nonius Collect (Nonius, 1998)'
_computing_data_reduction 'HKL3000 (Otwinowski & Minor, 1997)'
_computing_structure_refinement
;  
SHELXL-2018/3 (Sheldrick, 2015, 2018), 
SHELXLE Rev946 (H\"ubschle et al., 2011)
;
_computing_structure_solution
;
 Direct methods (SIR2004, Burla et al., 2005)
;
_diffrn_ambient_temperature 150(2)
_diffrn_measured_fraction_theta_full 0.999
_diffrn_measured_fraction_theta_max 0.996
_diffrn_measurement_device_type 'Nonius Kappa CCD diffractometer'
_diffrn_measurement_method '\w and \f scans'
_diffrn_radiation_monochromator graphite
_diffrn_radiation_type MoK\a
_diffrn_radiation_wavelength 0.71073
_diffrn_reflns_av_R_equivalents 0.0280
_diffrn_reflns_av_unetI/netI 0.0215
_diffrn_reflns_Laue_measured_fraction_full 0.999
_diffrn_reflns_Laue_measured_fraction_max 0.996
_diffrn_reflns_limit_h_max 22
_diffrn_reflns_limit_h_min 0
_diffrn_reflns_limit_k_max 8
_diffrn_reflns_limit_k_min 0
_diffrn_reflns_limit_l_max 0
_diffrn_reflns_limit_l_min -25
_diffrn_reflns_number 16307
_diffrn_reflns_point_group_measured_fraction_full 0.999
_diffrn_reflns_point_group_measured_fraction_max 0.996
_diffrn_reflns_theta_full 25.242
_diffrn_reflns_theta_max 27.845
_diffrn_reflns_theta_min 2.116
_diffrn_source 'fine focus X-ray tube'
_exptl_absorpt_coefficient_mu 0.198
_exptl_absorpt_correction_T_max 0.9424
_exptl_absorpt_correction_T_min 0.8570
_exptl_absorpt_correction_type multi-scan
_exptl_absorpt_process_details 'SCALEPACK (Otwinowski & Minor, 1997)'
_exptl_crystal_colour colourless
_exptl_crystal_density_diffrn 1.832
_exptl_crystal_description needle
_exptl_crystal_F_000 1152
_exptl_crystal_size_max 0.600
_exptl_crystal_size_mid 0.400
_exptl_crystal_size_min 0.300
_refine_diff_density_max 0.298
_refine_diff_density_min -0.272
_refine_diff_density_rms 0.052
_refine_ls_extinction_method none
_refine_ls_goodness_of_fit_ref 1.048
_refine_ls_hydrogen_treatment mixed
_refine_ls_matrix_type full
_refine_ls_number_parameters 180
_refine_ls_number_reflns 2476
_refine_ls_number_restraints 0
_refine_ls_restrained_S_all 1.048
_refine_ls_R_factor_all 0.0444
_refine_ls_R_factor_gt 0.0350
_refine_ls_shift/su_max 0.000
_refine_ls_shift/su_mean 0.000
_refine_ls_structure_factor_coef Fsqd
_refine_ls_weighting_details 'w=1/[\s^2^(Fo^2^)+(0.0536P)^2^+0.6866P] where P=(Fo^2^+2Fc^2^)/3'
_refine_ls_weighting_scheme calc
_refine_ls_wR_factor_gt 0.0918
_refine_ls_wR_factor_ref 0.0975
_reflns_Friedel_coverage 0.000
_reflns_number_gt 2047
_reflns_number_total 2476
_reflns_threshold_expression 'I > 2\s(I)'
_cod_data_source_file jo9b01595_si_002.cif
_cod_data_source_block ch87
_cod_database_code 4034462
_shelx_shelxl_version_number 2018/3
_shelx_space_group_comment
;
The symmetry employed for this shelxl refinement is uniquely defined
by the following loop, which should always be used as a source of
symmetry information in preference to the above space-group names.
They are only intended as comments.
;
_shelx_estimated_absorpt_t_min 0.891
_shelx_estimated_absorpt_t_max 0.943

loop_
_space_group_symop_operation_xyz
'x, y, z'
'-x+1/2, -y, z+1/2'
'-x, y+1/2, -z+1/2'
'x+1/2, -y+1/2, -z'
'-x, -y, -z'
'x-1/2, y, -z-1/2'
'x, -y-1/2, z-1/2'
'-x-1/2, y-1/2, z'

loop_
_atom_site_label
_atom_site_type_symbol
_atom_site_fract_x
_atom_site_fract_y
_atom_site_fract_z
_atom_site_U_iso_or_equiv
_atom_site_adp_type
_atom_site_occupancy
_atom_site_site_symmetry_order
_atom_site_calc_flag
_atom_site_refinement_flags_posn
_atom_site_refinement_flags_adp
F1 F 0.02998(5) 0.26478(16) 0.17871(5) 0.0393(3) Uani 1 1 d . .
F2 F 0.03085(6) 0.55962(17) 0.12128(5) 0.0430(3) Uani 1 1 d . .
F3 F 0.06993(6) 0.04170(14) 0.07111(5) 0.0408(3) Uani 1 1 d . .
F4 F 0.17014(5) 0.14131(14) 0.01191(4) 0.0332(2) Uani 1 1 d . .
F5 F 0.06322(5) 0.32079(15) 0.00831(4) 0.0352(2) Uani 1 1 d . .
O1 O 0.18855(6) 0.21618(16) 0.15319(5) 0.0236(2) Uani 1 1 d . .
H1O H 0.2247(13) 0.160(3) 0.1295(10) 0.047(6) Uiso 1 1 d . .
O2 O 0.18674(6) 0.50837(16) 0.08514(5) 0.0254(2) Uani 1 1 d . .
H2O H 0.1745(13) 0.541(4) 0.0496(12) 0.050(6) Uiso 1 1 d . .
N1 N 0.16770(7) 0.8721(2) 0.40392(6) 0.0265(3) Uani 1 1 d . .
O3 O 0.19552(7) 1.04803(19) 0.39812(6) 0.0405(3) Uani 1 1 d . .
O4 O 0.15235(8) 0.79026(18) 0.46015(5) 0.0368(3) Uani 1 1 d . .
C1 C 0.10569(7) 0.5407(2) 0.22344(6) 0.0211(3) Uani 1 1 d . .
C2 C 0.13230(8) 0.7461(2) 0.21824(7) 0.0241(3) Uani 1 1 d . .
H2 H 0.134405 0.813153 0.174190 0.029 Uiso 1 1 calc R U
C3 C 0.15584(8) 0.8537(2) 0.27746(7) 0.0248(3) Uani 1 1 d . .
H3 H 0.175568 0.993000 0.274571 0.030 Uiso 1 1 calc R U
C4 C 0.14975(8) 0.7524(2) 0.34070(6) 0.0219(3) Uani 1 1 d . .
C5 C 0.12463(8) 0.5471(2) 0.34723(7) 0.0243(3) Uani 1 1 d . .
H5 H 0.122257 0.481127 0.391440 0.029 Uiso 1 1 calc R U
C6 C 0.10300(8) 0.4400(2) 0.28767(7) 0.0238(3) Uani 1 1 d . .
H6 H 0.086314 0.297934 0.290565 0.029 Uiso 1 1 calc R U
C7 C 0.07679(8) 0.4281(2) 0.15945(7) 0.0243(3) Uani 1 1 d . .
C8 C 0.14236(8) 0.3416(2) 0.11148(6) 0.0196(3) Uani 1 1 d . .
C9 C 0.10964(8) 0.2096(2) 0.05006(7) 0.0249(3) Uani 1 1 d . .

loop_
_atom_site_aniso_label
_atom_site_aniso_U_11
_atom_site_aniso_U_22
_atom_site_aniso_U_33
_atom_site_aniso_U_23
_atom_site_aniso_U_13
_atom_site_aniso_U_12
F1 0.0282(5) 0.0527(6) 0.0370(5) -0.0145(4) 0.0092(4) -0.0191(4)
F2 0.0402(5) 0.0556(6) 0.0332(5) -0.0124(4) -0.0178(4) 0.0251(5)
F3 0.0583(6) 0.0332(5) 0.0309(5) -0.0050(4) 0.0017(4) -0.0213(4)
F4 0.0411(5) 0.0372(5) 0.0214(4) -0.0090(3) 0.0006(3) 0.0041(4)
F5 0.0387(5) 0.0411(5) 0.0256(4) -0.0036(4) -0.0140(4) 0.0026(4)
O1 0.0259(5) 0.0278(5) 0.0170(4) 0.0020(4) -0.0004(4) 0.0065(4)
O2 0.0314(5) 0.0283(5) 0.0166(5) 0.0042(4) -0.0032(4) -0.0094(4)
N1 0.0262(6) 0.0304(6) 0.0230(6) -0.0065(5) -0.0003(4) 0.0031(5)
O3 0.0468(7) 0.0396(7) 0.0350(6) -0.0130(5) 0.0060(5) -0.0170(5)
O4 0.0583(7) 0.0345(6) 0.0176(5) -0.0035(4) -0.0027(5) 0.0054(5)
C1 0.0193(6) 0.0249(7) 0.0190(6) -0.0027(5) 0.0003(5) 0.0039(5)
C2 0.0287(7) 0.0251(7) 0.0186(6) 0.0011(5) 0.0022(5) 0.0034(5)
C3 0.0291(7) 0.0221(6) 0.0231(6) -0.0017(5) 0.0041(5) 0.0003(5)
C4 0.0215(6) 0.0255(7) 0.0187(6) -0.0047(5) -0.0009(5) 0.0039(5)
C5 0.0288(7) 0.0259(7) 0.0181(6) 0.0019(5) 0.0001(5) 0.0053(6)
C6 0.0273(7) 0.0207(6) 0.0233(7) 0.0000(5) 0.0018(5) 0.0015(5)
C7 0.0199(6) 0.0298(7) 0.0230(6) -0.0024(5) -0.0026(5) 0.0025(5)
C8 0.0225(6) 0.0212(6) 0.0152(5) 0.0013(4) -0.0022(4) -0.0019(5)
C9 0.0304(7) 0.0254(7) 0.0189(6) -0.0012(5) -0.0023(5) -0.0031(5)

loop_
_atom_type_symbol
_atom_type_description
_atom_type_scat_dispersion_real
_atom_type_scat_dispersion_imag
_atom_type_scat_source
C C 0.0033 0.0016 'International Tables Vol C Tables 4.2.6.8 and 6.1.1.4'
H H 0.0000 0.0000 'International Tables Vol C Tables 4.2.6.8 and 6.1.1.4'
N N 0.0061 0.0033 'International Tables Vol C Tables 4.2.6.8 and 6.1.1.4'
O O 0.0106 0.0060 'International Tables Vol C Tables 4.2.6.8 and 6.1.1.4'
F F 0.0171 0.0103 'International Tables Vol C Tables 4.2.6.8 and 6.1.1.4'

loop_
_geom_angle_atom_site_label_1
_geom_angle_atom_site_label_2
_geom_angle_atom_site_label_3
_geom_angle
C8 O1 H1O 110.2(13)
C8 O2 H2O 113.3(17)
O3 N1 O4 123.47(12)
O3 N1 C4 118.76(12)
O4 N1 C4 117.75(12)
C2 C1 C6 120.56(12)
C2 C1 C7 119.71(12)
C6 C1 C7 119.69(12)
C1 C2 C3 119.96(12)
C1 C2 H2 120.0
C3 C2 H2 120.0
C4 C3 C2 118.13(13)
C4 C3 H3 120.9
C2 C3 H3 120.9
C5 C4 C3 123.04(12)
C5 C4 N1 118.72(12)
C3 C4 N1 118.19(12)
C4 C5 C6 118.24(12)
C4 C5 H5 120.9
C6 C5 H5 120.9
C5 C6 C1 119.99(12)
C5 C6 H6 120.0
C1 C6 H6 120.0
F2 C7 F1 106.42(11)
F2 C7 C1 109.57(11)
F1 C7 C1 109.35(11)
F2 C7 C8 108.03(11)
F1 C7 C8 108.13(11)
C1 C7 C8 114.99(11)
O1 C8 O2 110.18(11)
O1 C8 C7 105.56(10)
O2 C8 C7 109.53(11)
O1 C8 C9 109.48(11)
O2 C8 C9 109.15(10)
C7 C8 C9 112.90(11)
F3 C9 F5 108.18(11)
F3 C9 F4 107.23(12)
F5 C9 F4 107.28(11)
F3 C9 C8 112.66(11)
F5 C9 C8 112.58(11)
F4 C9 C8 108.63(11)

loop_
_geom_bond_atom_site_label_1
_geom_bond_atom_site_label_2
_geom_bond_distance
F1 C7 1.3605(17)
F2 C7 1.3603(16)
F3 C9 1.3277(16)
F4 C9 1.3359(16)
F5 C9 1.3299(16)
O1 C8 1.3778(15)
O1 H1O 0.85(2)
O2 C8 1.3974(16)
O2 H2O 0.75(2)
N1 O3 1.2210(17)
N1 O4 1.2294(16)
N1 C4 1.4680(16)
C1 C2 1.3876(19)
C1 C6 1.3935(18)
C1 C7 1.5078(18)
C2 C3 1.3888(19)
C2 H2 0.9500
C3 C4 1.3816(18)
C3 H3 0.9500
C4 C5 1.381(2)
C5 C6 1.3835(18)
C5 H5 0.9500
C6 H6 0.9500
C7 C8 1.5478(18)
C8 C9 1.5535(18)

loop_
_geom_torsion_atom_site_label_1
_geom_torsion_atom_site_label_2
_geom_torsion_atom_site_label_3
_geom_torsion_atom_site_label_4
_geom_torsion
C6 C1 C2 C3 -0.6(2)
C7 C1 C2 C3 177.26(12)
C1 C2 C3 C4 -1.8(2)
C2 C3 C4 C5 2.8(2)
C2 C3 C4 N1 -174.49(12)
O3 N1 C4 C5 174.55(13)
O4 N1 C4 C5 -6.78(18)
O3 N1 C4 C3 -7.99(19)
O4 N1 C4 C3 170.67(13)
C3 C4 C5 C6 -1.4(2)
N1 C4 C5 C6 175.88(12)
C4 C5 C6 C1 -1.0(2)
C2 C1 C6 C5 2.0(2)
C7 C1 C6 C5 -175.82(12)
C2 C1 C7 F2 -42.96(16)
C6 C1 C7 F2 134.90(13)
C2 C1 C7 F1 -159.25(12)
C6 C1 C7 F1 18.62(17)
C2 C1 C7 C8 78.91(16)
C6 C1 C7 C8 -103.22(14)
F2 C7 C8 O1 177.86(10)
F1 C7 C8 O1 -67.34(13)
C1 C7 C8 O1 55.16(14)
F2 C7 C8 O2 59.26(14)
F1 C7 C8 O2 174.06(10)
C1 C7 C8 O2 -63.44(14)
F2 C7 C8 C9 -62.58(14)
F1 C7 C8 C9 52.22(14)
C1 C7 C8 C9 174.72(11)
O1 C8 C9 F3 56.19(15)
O2 C8 C9 F3 176.86(11)
C7 C8 C9 F3 -61.09(15)
O1 C8 C9 F5 178.86(11)
O2 C8 C9 F5 -60.47(14)
C7 C8 C9 F5 61.59(14)
O1 C8 C9 F4 -62.47(14)
O2 C8 C9 F4 58.20(14)
C7 C8 C9 F4 -179.74(11)
